data_7125120
loop_
_publ_author_name
'Tsao, Fu An'
'Waked, Alexander E.'
'Cao, Levy'
'Hofmann, Jordan'
'Liu, Lei'
'Grimme, Stefan'
'Stephan, Douglas W.'

_publ_section_title
;
 S(vi) Lewis acids: fluorosulfoxonium cations.
;
_journal_issue 84
_journal_name_full 'Chemical communications (Cambridge, England)'
_journal_page_first 12418
_journal_page_last 12421
_journal_paper_doi 10.1039/c6cc06929k
_journal_volume 52
_journal_year 2016
_chemical_formula_sum 'C12 H8 B F5 O S'
_chemical_formula_weight 306.05
_space_group_crystal_system monoclinic
_space_group_IT_number 14
_space_group_name_Hall '-P 2yn'
_space_group_name_H-M_alt 'P 1 21/n 1'
_atom_sites_solution_hydrogens geom
_audit_creation_method SHELXL-2014/7
_audit_update_record
;
2016-08-20 deposited with the CCDC.
2016-09-09 downloaded from the CCDC.
;
_cell_angle_alpha 90
_cell_angle_beta 99.049(7)
_cell_angle_gamma 90
_cell_formula_units_Z 4
_cell_length_a 6.9113(7)
_cell_length_b 10.7857(9)
_cell_length_c 16.5078(17)
_cell_measurement_reflns_used 2120
_cell_measurement_temperature 150(2)
_cell_measurement_theta_max 40.014
_cell_measurement_theta_min 4.528
_cell_volume 1215.2(2)
_computing_structure_refinement 'SHELXL-2014/7 (Sheldrick, 2014)'
_diffrn_ambient_temperature 150(2)
_diffrn_measured_fraction_theta_full 1.000
_diffrn_measured_fraction_theta_max 0.998
_diffrn_measurement_device_type 'Bruker Apex II CCD detector'
_diffrn_measurement_method 'phi and omega scans'
_diffrn_radiation_type MoK\a
_diffrn_radiation_wavelength 0.71073
_diffrn_reflns_av_R_equivalents 0.1017
_diffrn_reflns_av_unetI/netI 0.0713
_diffrn_reflns_Laue_measured_fraction_full 1.000
_diffrn_reflns_Laue_measured_fraction_max 0.998
_diffrn_reflns_limit_h_max 8
_diffrn_reflns_limit_h_min -8
_diffrn_reflns_limit_k_max 14
_diffrn_reflns_limit_k_min -13
_diffrn_reflns_limit_l_max 21
_diffrn_reflns_limit_l_min -21
_diffrn_reflns_number 23694
_diffrn_reflns_point_group_measured_fraction_full 1.000
_diffrn_reflns_point_group_measured_fraction_max 0.998
_diffrn_reflns_theta_full 25.242
_diffrn_reflns_theta_max 27.568
_diffrn_reflns_theta_min 2.264
_exptl_absorpt_coefficient_mu 0.320
_exptl_absorpt_correction_type multi-scan
_exptl_absorpt_process_details
'SADABS. Area-Detector Integration Software. (Siemens Industrial Automation, 1995, Inc.: Madison, WI)'
_exptl_crystal_colour yellow
_exptl_crystal_density_diffrn 1.673
_exptl_crystal_description shard
_exptl_crystal_F_000 616
_exptl_crystal_size_max 0.200
_exptl_crystal_size_mid 0.200
_exptl_crystal_size_min 0.100
_exptl_transmission_factor_max 0.7456
_exptl_transmission_factor_min 0.6997
_refine_diff_density_max 0.418
_refine_diff_density_min -0.427
_refine_diff_density_rms 0.073
_refine_ls_extinction_method none
_refine_ls_goodness_of_fit_ref 1.011
_refine_ls_hydrogen_treatment mixed
_refine_ls_matrix_type full
_refine_ls_number_parameters 181
_refine_ls_number_reflns 2799
_refine_ls_number_restraints 1
_refine_ls_restrained_S_all 1.016
_refine_ls_R_factor_all 0.1036
_refine_ls_R_factor_gt 0.0502
_refine_ls_shift/su_max 0.000
_refine_ls_shift/su_mean 0.000
_refine_ls_structure_factor_coef Fsqd
_refine_ls_weighting_details 'w=1/[\s^2^(Fo^2^)+(0.0326P)^2^+1.2898P] where P=(Fo^2^+2Fc^2^)/3'
_refine_ls_weighting_scheme calc
_refine_ls_wR_factor_gt 0.0910
_refine_ls_wR_factor_ref 0.1097
_reflns_Friedel_coverage 0.000
_reflns_number_gt 1751
_reflns_number_total 2799
_reflns_threshold_expression 'I > 2\s(I)'
_cod_data_source_file c6cc06929k2.cif
_cod_data_source_block AW011_0m
_cod_original_sg_symbol_H-M 'P 21/n'
_cod_database_code 7125120
_shelx_shelxl_version_number 2014/7
_shelx_space_group_comment
;
The symmetry employed for this shelxl refinement is uniquely defined
by the following loop, which should always be used as a source of
symmetry information in preference to the above space-group names.
They are only intended as comments.
;
_shelx_estimated_absorpt_t_min 0.939
_shelx_estimated_absorpt_t_max 0.969

loop_
_space_group_symop_operation_xyz
'x, y, z'
'-x+1/2, y+1/2, -z+1/2'
'-x, -y, -z'
'x-1/2, -y-1/2, z-1/2'

loop_
_atom_site_label
_atom_site_type_symbol
_atom_site_fract_x
_atom_site_fract_y
_atom_site_fract_z
_atom_site_U_iso_or_equiv
_atom_site_adp_type
_atom_site_occupancy
_atom_site_site_symmetry_order
_atom_site_calc_flag
_atom_site_refinement_flags_posn
_atom_site_refinement_flags_adp
S1 S 0.16686(11) 0.38861(6) 0.92493(5) 0.0252(2) Uani 1 1 d . U
O1 O 0.2326(3) 0.45214(19) 0.99941(12) 0.0334(5) Uani 1 1 d . U
F1 F 0.0320(2) 0.47595(15) 0.86935(11) 0.0342(4) Uani 1 1 d . .
F2 F 0.3421(3) 0.66555(16) 0.89017(11) 0.0392(5) Uani 1 1 d . .
F3 F 0.5781(3) 0.79689(17) 0.95020(11) 0.0420(5) Uani 1 1 d . .
F4 F 0.6044(3) 0.7026(2) 0.83012(14) 0.0621(7) Uani 1 1 d . .
F5 F 0.3799(4) 0.85304(18) 0.83447(14) 0.0666(7) Uani 1 1 d . .
B1 B 0.4769(5) 0.7550(3) 0.8758(2) 0.0259(8) Uani 1 1 d . .
C1 C 0.3346(4) 0.3335(2) 0.86600(16) 0.0207(6) Uani 1 1 d . .
C2 C 0.4874(4) 0.3976(3) 0.84030(17) 0.0243(7) Uani 1 1 d . .
H2A H 0.5168 0.4811 0.8561 0.029 Uiso 1 1 calc R U
C3 C 0.5951(4) 0.3328(3) 0.79014(17) 0.0234(7) Uani 1 1 d . .
H3A H 0.7018 0.3723 0.7707 0.028 Uiso 1 1 calc R U
C4 C 0.5495(4) 0.2110(3) 0.76786(17) 0.0241(7) Uani 1 1 d . .
H4A H 0.6251 0.1692 0.7330 0.029 Uiso 1 1 calc R U
C5 C 0.3960(4) 0.1484(3) 0.79515(16) 0.0225(6) Uani 1 1 d . .
H5A H 0.3677 0.0648 0.7796 0.027 Uiso 1 1 calc R U
C6 C 0.2851(4) 0.2102(2) 0.84531(16) 0.0187(6) Uani 1 1 d . .
C7 C 0.1143(4) 0.1647(2) 0.87989(16) 0.0192(6) Uani 1 1 d . .
C8 C 0.0262(4) 0.0492(3) 0.87146(17) 0.0247(7) Uani 1 1 d . .
H8A H 0.0765 -0.0140 0.8405 0.030 Uiso 1 1 calc R U
C9 C -0.1375(4) 0.0270(3) 0.90905(18) 0.0293(7) Uani 1 1 d . .
H9A H -0.2005 -0.0514 0.9020 0.035 Uiso 1 1 calc R U
C10 C -0.2109(4) 0.1165(3) 0.95650(18) 0.0286(7) Uani 1 1 d . .
H10A H -0.3214 0.0979 0.9820 0.034 Uiso 1 1 calc R U
C11 C -0.1246(4) 0.2327(3) 0.96704(18) 0.0276(7) Uani 1 1 d . .
H11A H -0.1721 0.2949 0.9996 0.033 Uiso 1 1 calc R U
C12 C 0.0345(4) 0.2527(3) 0.92741(16) 0.0204(6) Uani 1 1 d . .

loop_
_atom_site_aniso_label
_atom_site_aniso_U_11
_atom_site_aniso_U_22
_atom_site_aniso_U_33
_atom_site_aniso_U_23
_atom_site_aniso_U_13
_atom_site_aniso_U_12
S1 0.0281(4) 0.0183(4) 0.0314(4) -0.0010(3) 0.0116(3) 0.0017(3)
O1 0.0402(13) 0.0375(13) 0.0222(10) -0.0048(9) 0.0046(9) -0.0067(11)
F1 0.0311(10) 0.0298(10) 0.0414(11) 0.0092(8) 0.0044(8) 0.0046(8)
F2 0.0384(11) 0.0350(10) 0.0483(12) -0.0083(9) 0.0196(9) -0.0153(9)
F3 0.0415(12) 0.0439(11) 0.0379(11) -0.0028(9) -0.0022(9) -0.0117(9)
F4 0.0580(14) 0.0672(15) 0.0739(16) -0.0154(12) 0.0499(13) -0.0110(12)
F5 0.0813(17) 0.0281(11) 0.0776(17) 0.0107(11) -0.0277(13) 0.0012(11)
B1 0.0260(18) 0.0219(18) 0.0310(19) -0.0003(16) 0.0081(15) -0.0013(15)
C1 0.0232(15) 0.0180(14) 0.0217(15) -0.0001(12) 0.0064(12) 0.0023(12)
C2 0.0235(16) 0.0191(15) 0.0295(16) 0.0029(13) 0.0015(13) -0.0031(12)
C3 0.0183(15) 0.0273(17) 0.0244(16) 0.0090(13) 0.0027(12) -0.0001(12)
C4 0.0238(16) 0.0275(16) 0.0218(15) 0.0010(13) 0.0056(12) 0.0041(13)
C5 0.0273(16) 0.0187(14) 0.0219(15) -0.0017(12) 0.0050(13) -0.0009(12)
C6 0.0192(14) 0.0189(14) 0.0176(14) 0.0025(11) 0.0015(11) -0.0004(12)
C7 0.0188(14) 0.0222(15) 0.0160(14) 0.0019(12) 0.0015(11) -0.0001(12)
C8 0.0291(16) 0.0246(16) 0.0197(15) 0.0005(13) 0.0014(12) -0.0050(13)
C9 0.0275(17) 0.0300(17) 0.0293(17) 0.0072(14) 0.0012(14) -0.0073(14)
C10 0.0213(15) 0.0350(18) 0.0297(16) 0.0133(15) 0.0052(13) -0.0013(14)
C11 0.0267(16) 0.0328(17) 0.0244(16) 0.0057(13) 0.0079(13) 0.0074(14)
C12 0.0216(15) 0.0208(15) 0.0195(14) 0.0055(12) 0.0053(12) 0.0009(12)

loop_
_atom_type_symbol
_atom_type_description
_atom_type_scat_dispersion_real
_atom_type_scat_dispersion_imag
_atom_type_scat_source
C C 0.0033 0.0016 'International Tables Vol C Tables 4.2.6.8 and 6.1.1.4'
H H 0.0000 0.0000 'International Tables Vol C Tables 4.2.6.8 and 6.1.1.4'
O O 0.0106 0.0060 'International Tables Vol C Tables 4.2.6.8 and 6.1.1.4'
B B 0.0013 0.0007 'International Tables Vol C Tables 4.2.6.8 and 6.1.1.4'
F F 0.0171 0.0103 'International Tables Vol C Tables 4.2.6.8 and 6.1.1.4'
S S 0.1246 0.1234 'International Tables Vol C Tables 4.2.6.8 and 6.1.1.4'

loop_
_geom_angle_atom_site_label_1
_geom_angle_atom_site_label_2
_geom_angle_atom_site_label_3
_geom_angle
O1 S1 F1 107.76(12)
O1 S1 C12 119.13(13)
F1 S1 C12 105.17(12)
O1 S1 C1 120.08(14)
F1 S1 C1 105.90(12)
C12 S1 C1 97.21(13)
F4 B1 F5 110.5(3)
F4 B1 F2 108.3(3)
F5 B1 F2 109.4(3)
F4 B1 F3 110.1(3)
F5 B1 F3 109.1(3)
F2 B1 F3 109.4(3)
C2 C1 C6 124.6(3)
C2 C1 S1 127.7(2)
C6 C1 S1 107.6(2)
C1 C2 C3 116.0(3)
C4 C3 C2 121.0(3)
C3 C4 C5 121.8(3)
C6 C5 C4 118.8(3)
C5 C6 C1 117.7(3)
C5 C6 C7 128.6(2)
C1 C6 C7 113.6(2)
C8 C7 C12 117.5(3)
C8 C7 C6 128.8(3)
C12 C7 C6 113.7(2)
C7 C8 C9 119.0(3)
C10 C9 C8 121.7(3)
C11 C10 C9 120.7(3)
C12 C11 C10 116.1(3)
C11 C12 C7 124.9(3)
C11 C12 S1 127.3(2)
C7 C12 S1 107.76(19)

loop_
_geom_bond_atom_site_label_1
_geom_bond_atom_site_label_2
_geom_bond_distance
S1 O1 1.418(2)
S1 F1 1.5261(18)
S1 C12 1.731(3)
S1 C1 1.732(3)
F2 B1 1.388(4)
F3 B1 1.390(4)
F4 B1 1.369(4)
F5 B1 1.374(4)
C1 C2 1.384(4)
C1 C6 1.402(4)
C2 C3 1.387(4)
C3 C4 1.386(4)
C4 C5 1.391(4)
C5 C6 1.384(4)
C6 C7 1.474(4)
C7 C8 1.384(4)
C7 C12 1.399(4)
C8 C9 1.394(4)
C9 C10 1.388(4)
C10 C11 1.387(4)
C11 C12 1.382(4)

loop_
_geom_torsion_atom_site_label_1
_geom_torsion_atom_site_label_2
_geom_torsion_atom_site_label_3
_geom_torsion_atom_site_label_4
_geom_torsion
O1 S1 C1 C2 -50.2(3)
F1 S1 C1 C2 71.9(3)
C12 S1 C1 C2 179.9(3)
O1 S1 C1 C6 131.8(2)
F1 S1 C1 C6 -106.1(2)
C12 S1 C1 C6 2.0(2)
C6 C1 C2 C3 0.5(4)
S1 C1 C2 C3 -177.1(2)
C1 C2 C3 C4 0.1(4)
C2 C3 C4 C5 -0.6(4)
C3 C4 C5 C6 0.6(4)
C4 C5 C6 C1 -0.1(4)
C4 C5 C6 C7 178.4(3)
C2 C1 C6 C5 -0.5(4)
S1 C1 C6 C5 177.5(2)
C2 C1 C6 C7 -179.2(3)
S1 C1 C6 C7 -1.2(3)
C5 C6 C7 C8 1.1(5)
C1 C6 C7 C8 179.6(3)
C5 C6 C7 C12 -179.0(3)
C1 C6 C7 C12 -0.5(3)
C12 C7 C8 C9 1.0(4)
C6 C7 C8 C9 -179.1(3)
C7 C8 C9 C10 -1.8(4)
C8 C9 C10 C11 1.0(5)
C9 C10 C11 C12 0.5(4)
C10 C11 C12 C7 -1.3(4)
C10 C11 C12 S1 177.2(2)
C8 C7 C12 C11 0.5(4)
C6 C7 C12 C11 -179.4(3)
C8 C7 C12 S1 -178.2(2)
C6 C7 C12 S1 1.9(3)
O1 S1 C12 C11 48.6(3)
F1 S1 C12 C11 -72.3(3)
C1 S1 C12 C11 179.0(3)
O1 S1 C12 C7 -132.8(2)
F1 S1 C12 C7 106.39(19)
C1 S1 C12 C7 -2.3(2)
